data_2209268
loop_
_publ_author_name
'Silva, Luiz Everson da'
'Joussef, Antonio Carlos'
'Foro, Sabine'
'Schmidt, Boris'

_publ_section_title
Aquabis[<i>N</i>-(5,7-dibromoquinolin-8-yl)-4-methylbenzenesulfonamidato-\k^2^<i>N</i>,<i>N</i>']zinc(II)
_journal_coeditor_code NG2038
_journal_issue 6
_journal_name_full 'Acta Crystallographica Section E'
_journal_page_first m1258
_journal_page_last m1259
_journal_paper_doi 10.1107/S1600536806016254
_journal_volume 62
_journal_year 2006
_chemical_formula_iupac '[Zn (C16 H11 Br2 N2 O2 S)2 (H2 O)]'
_chemical_formula_moiety 'C32 H24 Br4 N4 O5 S2 Zn'
_chemical_formula_sum 'C32 H24 Br4 N4 O5 S2 Zn'
_chemical_formula_weight 993.68
_chemical_name_systematic
;
Aquabis[N-(5,7-dibromoquinolin-8-yl)-4-methylbenzenesulfonamidato-
\k^2^N,N']zinc(II)
;
_space_group_IT_number 154
_symmetry_cell_setting trigonal
_symmetry_space_group_name_Hall 'P 32 2"'
_symmetry_space_group_name_H-M 'P 32 2 1'
_atom_sites_solution_hydrogens geom
_atom_sites_solution_primary direct
_atom_sites_solution_secondary difmap
_audit_creation_method SHELXL-97
_cell_angle_alpha 90.00
_cell_angle_beta 90.00
_cell_angle_gamma 120.00
_cell_formula_units_Z 3
_cell_length_a 15.8969(9)
_cell_length_b 15.8969
_cell_length_c 12.1289(9)
_cell_measurement_reflns_used 1552
_cell_measurement_temperature 299(2)
_cell_measurement_theta_max 21.43
_cell_measurement_theta_min 1.49
_cell_volume 2654.5(2)
_computing_cell_refinement
;
CrysAlis RED (Oxford Diffraction, 2004)
;
_computing_data_collection
;
CrysAlis CCD (Oxford Diffraction, 2004)
;
_computing_data_reduction
;
CrysAlis RED
;
_computing_molecular_graphics
;
PLATON (Spek, 2003) and ORTEP-3 (Farrugia, 1997)
;
_computing_publication_material SHELXL97
_computing_structure_refinement 'SHELXL97 (Sheldrick, 1997)'
_computing_structure_solution 'SHELXS97 (Sheldrick, 1997)'
_diffrn_ambient_temperature 299(2)
_diffrn_measured_fraction_theta_full 0.968
_diffrn_measured_fraction_theta_max 0.968
_diffrn_measurement_device_type
;
Oxford Diffraction Xcalibur diffractometer with Sapphire CCD detector
;
_diffrn_measurement_method
;
Rotation method data acquisition using \f
;
_diffrn_radiation_monochromator graphite
_diffrn_radiation_source 'fine-focus sealed tube'
_diffrn_radiation_type MoK\a
_diffrn_radiation_wavelength 0.71073
_diffrn_reflns_av_R_equivalents 0.0393
_diffrn_reflns_av_sigmaI/netI 0.0277
_diffrn_reflns_limit_h_max 19
_diffrn_reflns_limit_h_min -19
_diffrn_reflns_limit_k_max 19
_diffrn_reflns_limit_k_min -19
_diffrn_reflns_limit_l_max 14
_diffrn_reflns_limit_l_min -14
_diffrn_reflns_number 20412
_diffrn_reflns_theta_full 26.34
_diffrn_reflns_theta_max 26.34
_diffrn_reflns_theta_min 4.23
_diffrn_standards_decay_% 0
_exptl_absorpt_coefficient_mu 5.374
_exptl_absorpt_correction_T_max 0.5831
_exptl_absorpt_correction_T_min 0.2719
_exptl_absorpt_correction_type analytical
_exptl_absorpt_process_details '(CrysAlis RED; Oxford Diffraction, 2004)'
_exptl_crystal_colour 'light green'
_exptl_crystal_density_diffrn 1.865
_exptl_crystal_density_method 'not measured'
_exptl_crystal_description prism
_exptl_crystal_F_000 1458
_exptl_crystal_size_max 0.28
_exptl_crystal_size_mid 0.10
_exptl_crystal_size_min 0.10
_refine_diff_density_max 0.552
_refine_diff_density_min -0.446
_refine_ls_abs_structure_details 'Flack (1983), 1485 Friedel pairs'
_refine_ls_abs_structure_Flack -0.004(14)
_refine_ls_extinction_method none
_refine_ls_goodness_of_fit_ref 1.130
_refine_ls_hydrogen_treatment mixed
_refine_ls_matrix_type full
_refine_ls_number_parameters 259
_refine_ls_number_reflns 3491
_refine_ls_number_restraints 15
_refine_ls_restrained_S_all 1.149
_refine_ls_R_factor_all 0.0616
_refine_ls_R_factor_gt 0.0469
_refine_ls_shift/su_max 0.049
_refine_ls_shift/su_mean 0.003
_refine_ls_structure_factor_coef Fsqd
_refine_ls_weighting_details 'calc w=1/[\s^2^(Fo^2^)+(0.0676P)^2^+0.0141P] where P=(Fo^2^+2Fc^2^)/3'
_refine_ls_weighting_scheme calc
_refine_ls_wR_factor_gt 0.1150
_refine_ls_wR_factor_ref 0.1226
_reflns_number_gt 2807
_reflns_number_total 3491
_reflns_threshold_expression I>2\s(I)
_cod_data_source_file ng2038.cif
_cod_data_source_block I
_cod_original_cell_volume 2654.5(3)
_cod_database_code 2209268
_cod_database_fobs_code 2209268

loop_
_symmetry_equiv_pos_as_xyz
'x, y, z'
'-y, x-y, z+2/3'
'y, x, -z'
'-x+y, -x, z+1/3'
'-x, -x+y, -z+2/3'
'x-y, -y, -z+1/3'

loop_
_atom_site_type_symbol
_atom_site_label
_atom_site_fract_x
_atom_site_fract_y
_atom_site_fract_z
_atom_site_U_iso_or_equiv
_atom_site_adp_type
_atom_site_calc_flag
_atom_site_refinement_flags
_atom_site_occupancy
_atom_site_disorder_assembly
_atom_site_disorder_group
C C1 0.3241(4) 0.0888(4) 0.0077(4) 0.0598(13) Uani d . 1 B .
C C2 0.4002(5) 0.1049(5) -0.0580(6) 0.0753(17) Uani d . 1 . .
C C3 0.4817(5) 0.1968(5) -0.0741(7) 0.085(2) Uani d . 1 . .
H H3 0.5313 0.2046 -0.1211 0.102 Uiso calc R 1 . .
C C4 0.4873(6) 0.2734(5) -0.0212(6) 0.0817(19) Uani d . 1 . .
C C5 0.4147(6) 0.2654(5) 0.0503(5) 0.0762(18) Uani d . 1 . .
C C6 0.4146(8) 0.3425(6) 0.1040(6) 0.095(3) Uani d . 1 . .
H H6 0.4673 0.4051 0.0963 0.115 Uiso calc R 1 . .
C C7 0.3384(10) 0.3268(7) 0.1670(8) 0.115(3) Uani d . 1 . .
H H7 0.3380 0.3781 0.2035 0.138 Uiso calc R 1 . .
C C8 0.2594(8) 0.2319(7) 0.1768(6) 0.096(3) Uani d . 1 . .
H H8 0.2060 0.2220 0.2184 0.116 Uiso calc R 1 . .
C C9 0.3317(5) 0.1711(5) 0.0630(5) 0.0657(15) Uani d . 1 B .
C C10 0.1668(5) -0.1560(5) -0.1141(5) 0.080(2) Uani d D 1 . .
C C11 0.1918(6) -0.2061(5) -0.0440(6) 0.088(2) Uani d D 1 B .
H H11 0.2122 -0.1816 0.0267 0.106 Uiso calc R 1 . .
C C12 0.1885(6) -0.2920(5) -0.0723(7) 0.093(2) Uani d D 1 . .
H H12 0.1956 -0.3309 -0.0201 0.112 Uiso calc R 1 A 1
C C13 0.1734(15) -0.3176(12) -0.1869(14) 0.110(10) Uani d PD 0.50 B 1
C C14 0.1668(10) -0.2520(11) -0.2630(12) 0.086(5) Uani d PD 0.50 B 1
H H14 0.1631 -0.2658 -0.3380 0.103 Uiso calc PR 0.50 B 1
C C15 0.1656(11) -0.1688(12) -0.2300(8) 0.082(4) Uani d PD 0.50 B 1
H H15 0.1641 -0.1251 -0.2799 0.099 Uiso calc PR 0.50 B 1
C C16 0.163(2) -0.4049(16) -0.239(3) 0.145(12) Uani d PD 0.50 B 1
H H161 0.1177 -0.4612 -0.1987 0.174 Uiso calc PR 0.50 B 1
H H162 0.2253 -0.4017 -0.2404 0.174 Uiso calc PR 0.50 B 1
H H163 0.1405 -0.4091 -0.3136 0.174 Uiso calc PR 0.50 B 1
C C13' 0.1369(13) -0.3501(11) -0.1581(14) 0.116(10) Uani d PD 0.50 B 2
C C14' 0.0938(16) -0.3078(13) -0.2152(16) 0.122(7) Uani d PD 0.50 B 2
H H14' 0.0577 -0.3400 -0.2773 0.146 Uiso calc PR 0.50 B 2
C C15' 0.0999(11) -0.2229(12) -0.1879(13) 0.101(5) Uani d PD 0.50 B 2
H H15' 0.0562 -0.2078 -0.2208 0.122 Uiso calc PR 0.50 B 2
C C16' 0.138(2) -0.4418(13) -0.1753(19) 0.113(8) Uani d PD 0.50 B 2
H H164 0.1464 -0.4655 -0.1057 0.135 Uiso calc PR 0.50 B 2
H H165 0.1908 -0.4300 -0.2234 0.135 Uiso calc PR 0.50 B 2
H H166 0.0778 -0.4893 -0.2080 0.135 Uiso calc PR 0.50 B 2
N N1 0.2374(3) -0.0008(3) 0.0260(4) 0.0581(11) Uani d . 1 . .
N N2 0.2576(4) 0.1567(4) 0.1300(4) 0.0704(14) Uani d . 1 . .
O O1 0.1922(4) 0.0129(4) -0.1698(4) 0.0910(14) Uani d . 1 . .
O O2 0.0673(3) -0.0867(3) -0.0337(4) 0.0708(11) Uani d . 1 . .
O O3 0.0377(4) 0.0000 0.1667 0.107(3) Uani d SD 1 . .
H H3O -0.008(4) -0.030(5) 0.122(5) 0.128 Uiso d D 1 . .
S S1 0.16513(12) -0.05013(12) -0.07607(12) 0.0641(4) Uani d . 1 B .
Zn Zn1 0.16254(5) 0.0000 0.1667 0.0609(3) Uani d S 1 . .
Br Br1 0.40264(6) 0.00076(6) -0.13287(9) 0.1075(3) Uani d . 1 . .
Br Br2 0.60013(8) 0.39734(6) -0.04589(9) 0.1213(4) Uani d . 1 . .

loop_
_atom_site_aniso_label
_atom_site_aniso_U_11
_atom_site_aniso_U_22
_atom_site_aniso_U_33
_atom_site_aniso_U_12
_atom_site_aniso_U_13
_atom_site_aniso_U_23
C1 0.061(3) 0.066(4) 0.060(3) 0.037(3) -0.004(3) -0.005(3)
C2 0.072(4) 0.062(4) 0.093(4) 0.034(3) 0.013(3) -0.005(3)
C3 0.075(4) 0.069(4) 0.109(5) 0.034(3) 0.020(4) 0.010(4)
C4 0.087(5) 0.064(4) 0.082(5) 0.029(4) 0.004(4) 0.011(3)
C5 0.112(6) 0.066(4) 0.062(4) 0.052(4) -0.005(4) 0.000(3)
C6 0.134(8) 0.068(4) 0.076(5) 0.044(5) -0.002(5) -0.008(4)
C7 0.205(12) 0.072(5) 0.086(6) 0.083(7) -0.009(7) -0.018(4)
C8 0.160(8) 0.115(7) 0.060(4) 0.103(7) 0.003(4) -0.006(4)
C9 0.075(4) 0.074(4) 0.066(4) 0.050(4) -0.004(3) -0.006(3)
C10 0.070(4) 0.105(5) 0.079(4) 0.056(4) -0.012(3) -0.040(4)
C11 0.102(5) 0.079(5) 0.087(5) 0.048(4) 0.009(4) -0.011(4)
C12 0.099(6) 0.065(4) 0.113(6) 0.040(4) 0.025(5) -0.006(4)
C13 0.047(13) 0.080(12) 0.21(3) 0.033(12) -0.047(13) -0.084(16)
C14 0.054(8) 0.123(13) 0.094(11) 0.054(9) -0.024(7) -0.064(10)
C15 0.064(9) 0.100(11) 0.098(11) 0.052(8) -0.040(8) -0.047(9)
C16 0.17(2) 0.085(15) 0.18(3) 0.062(17) 0.02(2) -0.060(16)
C13' 0.053(15) 0.112(17) 0.17(2) 0.029(13) -0.016(13) -0.047(15)
C14' 0.132(19) 0.097(14) 0.111(15) 0.039(14) -0.065(15) -0.037(11)
C15' 0.065(9) 0.105(13) 0.115(13) 0.029(9) -0.047(10) -0.034(11)
C16' 0.15(2) 0.074(12) 0.114(17) 0.060(14) -0.023(15) -0.021(11)
N1 0.058(3) 0.067(3) 0.053(2) 0.035(2) -0.005(2) -0.005(2)
N2 0.097(4) 0.079(3) 0.056(3) 0.060(3) -0.007(3) -0.010(2)
O1 0.090(3) 0.130(5) 0.068(3) 0.066(3) -0.005(2) 0.006(3)
O2 0.055(2) 0.096(3) 0.072(2) 0.047(2) -0.0075(19) -0.015(2)
O3 0.086(3) 0.161(9) 0.098(6) 0.080(4) -0.009(3) -0.018(5)
S1 0.0642(9) 0.0831(10) 0.0583(8) 0.0468(8) -0.0078(7) -0.0117(8)
Zn1 0.0535(4) 0.0810(7) 0.0574(5) 0.0405(3) -0.0045(2) -0.0090(5)
Br1 0.0804(5) 0.0766(5) 0.1603(8) 0.0353(4) 0.0472(5) -0.0133(5)
Br2 0.1170(7) 0.0661(5) 0.1418(8) 0.0165(5) 0.0044(6) 0.0196(5)

loop_
_atom_type_symbol
_atom_type_description
_atom_type_scat_dispersion_real
_atom_type_scat_dispersion_imag
_atom_type_scat_source
C C 0.0033 0.0016 'International Tables Vol C Tables 4.2.6.8 and 6.1.1.4'
H H 0.0000 0.0000 'International Tables Vol C Tables 4.2.6.8 and 6.1.1.4'
N N 0.0061 0.0033 'International Tables Vol C Tables 4.2.6.8 and 6.1.1.4'
O O 0.0106 0.0060 'International Tables Vol C Tables 4.2.6.8 and 6.1.1.4'
S S 0.1246 0.1234 'International Tables Vol C Tables 4.2.6.8 and 6.1.1.4'
Zn Zn 0.2839 1.4301 'International Tables Vol C Tables 4.2.6.8 and 6.1.1.4'
Br Br -0.2901 2.4595 'International Tables Vol C Tables 4.2.6.8 and 6.1.1.4'

loop_
_geom_angle_atom_site_label_1
_geom_angle_atom_site_label_2
_geom_angle_atom_site_label_3
_geom_angle_site_symmetry_1
_geom_angle_site_symmetry_3
_geom_angle
_geom_angle_publ_flag
C2 C1 N1 . . 127.3(5) ?
C2 C1 C9 . . 116.3(6) ?
N1 C1 C9 . . 116.4(5) ?
C1 C2 C3 . . 123.3(6) ?
C1 C2 Br1 . . 121.2(5) ?
C3 C2 Br1 . . 115.5(5) ?
C4 C3 C2 . . 119.3(7) ?
C4 C3 H3 . . 120.4 ?
C2 C3 H3 . . 120.4 ?
C3 C4 C5 . . 122.5(7) ?
C3 C4 Br2 . . 117.7(6) ?
C5 C4 Br2 . . 119.8(6) ?
C6 C5 C4 . . 125.1(7) ?
C6 C5 C9 . . 118.0(7) ?
C4 C5 C9 . . 116.8(6) ?
C7 C6 C5 . . 120.0(8) ?
C7 C6 H6 . . 120.0 ?
C5 C6 H6 . . 120.0 ?
C6 C7 C8 . . 119.1(7) ?
C6 C7 H7 . . 120.5 ?
C8 C7 H7 . . 120.5 ?
N2 C8 C7 . . 122.9(8) ?
N2 C8 H8 . . 118.6 ?
C7 C8 H8 . . 118.6 ?
N2 C9 C1 . . 117.5(6) ?
N2 C9 C5 . . 120.8(6) ?
C1 C9 C5 . . 121.7(6) ?
C11 C10 C15' . . 107.0(10) ?
C11 C10 C15 . . 121.7(8) ?
C15' C10 C15 . . 45.7(8) ?
C11 C10 S1 . . 123.2(5) ?
C15' C10 S1 . . 121.9(8) ?
C15 C10 S1 . . 113.0(7) ?
C10 C11 C12 . . 123.2(7) ?
C10 C11 H11 . . 118.4 ?
C12 C11 H11 . . 118.4 ?
C13' C12 C11 . . 124.9(10) ?
C11 C12 C13 . . 116.1(9) ?
C13' C12 H12 . . 107.6 ?
C11 C12 H12 . . 122.0 ?
C13 C12 H12 . . 122.0 ?
C12 C13 C14 . . 118.7(9) ?
C12 C13 C16 . . 128.0(19) ?
C14 C13 C16 . . 113.4(18) ?
C15 C14 C13 . . 123.1(11) ?
C15 C14 H14 . . 118.4 ?
C13 C14 H14 . . 118.4 ?
C14 C15 C10 . . 114.5(12) ?
C14 C15 H15 . . 122.7 ?
C10 C15 H15 . . 122.7 ?
C12 C13' C14' . . 109.6(12) ?
C12 C13' C16' . . 118.4(15) ?
C14' C13' C16' . . 132.0(15) ?
C15' C14' C13' . . 124.6(15) ?
C15' C14' H14' . . 117.7 ?
C13' C14' H14' . . 117.7 ?
C14' C15' C10 . . 124.6(14) ?
C14' C15' H15' . . 117.7 ?
C10 C15' H15' . . 117.7 ?
C13' C16' H164 . . 109.5 ?
C13' C16' H165 . . 109.5 ?
H164 C16' H165 . . 109.5 ?
C13' C16' H166 . . 109.5 ?
H164 C16' H166 . . 109.5 ?
H165 C16' H166 . . 109.5 ?
C1 N1 S1 . . 118.0(4) ?
C1 N1 Zn1 . . 113.1(3) ?
S1 N1 Zn1 . . 111.4(2) ?
C8 N2 C9 . . 119.1(7) ?
C8 N2 Zn1 . . 129.0(6) ?
C9 N2 Zn1 . . 110.9(4) ?
Zn1 O3 H3O . . 125(2) ?
O1 S1 O2 . . 116.6(3) ?
O1 S1 N1 . . 112.3(3) ?
O2 S1 N1 . . 106.5(2) ?
O1 S1 C10 . . 108.6(3) ?
O2 S1 C10 . . 103.6(3) ?
N1 S1 C10 . . 108.7(3) ?
O3 Zn1 N1 . 6 125.03(12) ?
O3 Zn1 N1 . . 125.02(12) y
N1 Zn1 N1 6 . 109.9(2) y
O3 Zn1 N2 . . 96.87(14) y
N1 Zn1 N2 6 . 95.19(18) ?
N1 Zn1 N2 . . 76.83(19) y
O3 Zn1 N2 . 6 96.87(14) ?
N1 Zn1 N2 6 6 76.83(19) ?
N1 Zn1 N2 . 6 95.19(18) y
N2 Zn1 N2 . 6 166.3(3) y

loop_
_geom_bond_atom_site_label_1
_geom_bond_atom_site_label_2
_geom_bond_site_symmetry_2
_geom_bond_distance
_geom_bond_publ_flag
C1 C2 . 1.363(8) ?
C1 N1 . 1.419(7) ?
C1 C9 . 1.420(8) ?
C2 C3 . 1.399(9) ?
C2 Br1 . 1.906(6) ?
C3 C4 . 1.339(10) ?
C3 H3 . 0.9300 ?
C4 C5 . 1.398(10) ?
C4 Br2 . 1.912(7) ?
C5 C6 . 1.389(10) ?
C5 C9 . 1.426(9) ?
C6 C7 . 1.347(14) ?
C6 H6 . 0.9300 ?
C7 C8 . 1.404(14) ?
C7 H7 . 0.9300 ?
C8 N2 . 1.311(9) ?
C8 H8 . 0.9300 ?
C9 N2 . 1.354(8) ?
C10 C11 . 1.353(7) ?
C10 C15' . 1.390(13) ?
C10 C15 . 1.420(8) ?
C10 S1 . 1.759(6) ?
C11 C12 . 1.383(7) ?
C11 H11 . 0.9300 ?
C12 C13' . 1.360(9) ?
C12 C13 . 1.434(16) ?
C12 H12 . 0.9300 ?
C13 C14 . 1.436(17) ?
C13 C16 . 1.461(16) ?
C14 C15 . 1.391(16) ?
C14 H14 . 0.9300 ?
C15 H15 . 0.9300 ?
C16 H161 . 0.9600 ?
C16 H162 . 0.9600 ?
C16 H163 . 0.9600 ?
C13' C14' . 1.364(9) ?
C13' C16' . 1.484(17) ?
C14' C15' . 1.346(18) ?
C14' H14' . 0.9300 ?
C15' H15' . 0.9300 ?
C16' H164 . 0.9600 ?
C16' H165 . 0.9600 ?
C16' H166 . 0.9600 ?
N1 S1 . 1.602(5) ?
N1 Zn1 . 2.084(4) y
N2 Zn1 . 2.219(6) y
O1 S1 . 1.432(5) ?
O2 S1 . 1.454(4) ?
O3 Zn1 . 1.984(7) y
O3 H3O . 0.84(2) ?
Zn1 N1 6 2.084(4) ?
Zn1 N2 6 2.219(6) ?

loop_
_geom_hbond_atom_site_label_D
_geom_hbond_atom_site_label_H
_geom_hbond_atom_site_label_A
_geom_hbond_site_symmetry_A
_geom_hbond_distance_DH
_geom_hbond_distance_HA
_geom_hbond_distance_DA
_geom_hbond_angle_DHA
O3 H3O O2 3 0.84(2) 2.66(7) 3.126(7) 117(5)

loop_
_geom_torsion_atom_site_label_1
_geom_torsion_atom_site_label_2
_geom_torsion_atom_site_label_3
_geom_torsion_atom_site_label_4
_geom_torsion_site_symmetry_4
_geom_torsion
N1 C1 C2 C3 . 177.6(6)
C9 C1 C2 C3 . -1.5(10)
N1 C1 C2 Br1 . -3.4(9)
C9 C1 C2 Br1 . 177.5(4)
C1 C2 C3 C4 . 1.5(12)
Br1 C2 C3 C4 . -177.6(6)
C2 C3 C4 C5 . 0.1(12)
C2 C3 C4 Br2 . 179.9(6)
C3 C4 C5 C6 . -177.3(8)
Br2 C4 C5 C6 . 3.0(10)
C3 C4 C5 C9 . -1.5(10)
Br2 C4 C5 C9 . 178.7(5)
C4 C5 C6 C7 . 176.7(8)
C9 C5 C6 C7 . 1.0(11)
C5 C6 C7 C8 . -0.4(13)
C6 C7 C8 N2 . 2.2(13)
C2 C1 C9 N2 . -179.1(5)
N1 C1 C9 N2 . 1.7(7)
C2 C1 C9 C5 . 0.0(9)
N1 C1 C9 C5 . -179.2(5)
C6 C5 C9 N2 . -3.4(9)
C4 C5 C9 N2 . -179.5(6)
C6 C5 C9 C1 . 177.5(6)
C4 C5 C9 C1 . 1.4(9)
C15' C10 C11 C12 . 27.2(13)
C15 C10 C11 C12 . -20.8(14)
S1 C10 C11 C12 . 176.7(7)
C10 C11 C12 C13' . -18.9(18)
C10 C11 C12 C13 . 10.7(16)
C13' C12 C13 C14 . 119(3)
C11 C12 C13 C14 . 2(2)
C13' C12 C13 C16 . -61(3)
C11 C12 C13 C16 . -178(2)
C12 C13 C14 C15 . -6(3)
C16 C13 C14 C15 . 174(2)
C13 C14 C15 C10 . -3(2)
C11 C10 C15 C14 . 15.9(17)
C15' C10 C15 C14 . -67.2(15)
S1 C10 C15 C14 . -179.9(10)
C11 C12 C13' C14' . 3(3)
C13 C12 C13' C14' . -75(2)
C11 C12 C13' C16' . -177.9(12)
C13 C12 C13' C16' . 103(2)
C12 C13' C14' C15' . -2(4)
C16' C13' C14' C15' . 179.9(4)
C13' C14' C15' C10 . 15(4)
C11 C10 C15' C14' . -26(2)
C15 C10 C15' C14' . 92(2)
S1 C10 C15' C14' . -175.9(16)
C2 C1 N1 S1 . -65.4(7)
C9 C1 N1 S1 . 113.7(5)
C2 C1 N1 Zn1 . 162.1(5)
C9 C1 N1 Zn1 . -18.8(6)
C7 C8 N2 C9 . -4.6(11)
C7 C8 N2 Zn1 . 162.5(6)
C1 C9 N2 C8 . -175.7(6)
C5 C9 N2 C8 . 5.2(9)
C1 C9 N2 Zn1 . 14.9(6)
C5 C9 N2 Zn1 . -164.2(5)
C1 N1 S1 O1 . -9.4(5)
Zn1 N1 S1 O1 . 123.9(3)
C1 N1 S1 O2 . -138.1(4)
Zn1 N1 S1 O2 . -4.9(3)
C1 N1 S1 C10 . 110.8(4)
Zn1 N1 S1 C10 . -115.9(3)
C11 C10 S1 O1 . 146.6(6)
C15' C10 S1 O1 . -68.3(11)
C15 C10 S1 O1 . -17.3(8)
C11 C10 S1 O2 . -88.9(7)
C15' C10 S1 O2 . 56.2(10)
C15 C10 S1 O2 . 107.2(8)
C11 C10 S1 N1 . 24.1(7)
C15' C10 S1 N1 . 169.2(10)
C15 C10 S1 N1 . -139.7(8)
C1 N1 Zn1 O3 . 108.9(3)
S1 N1 Zn1 O3 . -26.7(3)
C1 N1 Zn1 N1 6 -71.1(3)
S1 N1 Zn1 N1 6 153.3(3)
C1 N1 Zn1 N2 . 19.7(3)
S1 N1 Zn1 N2 . -115.9(3)
C1 N1 Zn1 N2 6 -148.9(4)
S1 N1 Zn1 N2 6 75.4(3)
C8 N2 Zn1 O3 . 48.7(6)
C9 N2 Zn1 O3 . -143.3(4)
C8 N2 Zn1 N1 6 -77.6(6)
C9 N2 Zn1 N1 6 90.4(4)
C8 N2 Zn1 N1 . 173.1(6)
C9 N2 Zn1 N1 . -18.9(4)
C8 N2 Zn1 N2 6 -131.3(6)
C9 N2 Zn1 N2 6 36.7(4)
